data_7706696
loop_
_publ_author_name
'Ma, Xinyuan'
'Guillet, S\'ebastien G'
'Peng, Min'
'Van Hecke, Kristof'
'Nolan, Steven P.'

_publ_section_title
;
 A simple synthesis of [RuCl<sub>2</sub>(NHC)(p-cymene)] complexes and
 their use in olefin oxidation catalysis.
;
_journal_issue 11
_journal_name_full 'Dalton transactions (Cambridge, England : 2003)'
_journal_page_first 3959
_journal_page_last 3965
_journal_paper_doi 10.1039/d1dt00030f
_journal_volume 50
_journal_year 2021
_chemical_formula_moiety 'C38 H50 N2 O3 Ru, 2(C H2 Cl2)'
_chemical_formula_sum 'C40 H54 Cl4 N2 O3 Ru'
_chemical_formula_weight 853.72
_chemical_name_systematic XM_SG_192
_space_group_crystal_system monoclinic
_space_group_IT_number 14
_space_group_name_Hall '-P 2ybc'
_space_group_name_H-M_alt 'P 1 21/c 1'
_atom_sites_solution_hydrogens geom
_atom_sites_solution_primary iterative
_audit_creation_date 2020-10-01
_audit_creation_method
;
Olex2 1.3-ac4
(compiled 2019.04.23 svn.r3594 for Rigaku Oxford Diffraction, GUI svn.r5739)
;
_audit_update_record
;
2020-11-20 deposited with the CCDC.	2021-02-10 downloaded from the CCDC.
;
_cell_angle_alpha 90
_cell_angle_beta 102.6790(10)
_cell_angle_gamma 90
_cell_formula_units_Z 4
_cell_length_a 14.8188(2)
_cell_length_b 12.79860(10)
_cell_length_c 22.2382(3)
_cell_measurement_reflns_used 13544
_cell_measurement_temperature 100.0(1)
_cell_measurement_theta_max 73.6970
_cell_measurement_theta_min 3.9780
_cell_volume 4114.85(9)
_computing_molecular_graphics 'Olex2 (Dolomanov et al., 2009)'
_computing_publication_material 'Olex2 (Dolomanov et al., 2009)'
_computing_structure_refinement 'ShelXL (Sheldrick, 2015)'
_computing_structure_solution 'olex2.solve (Bourhis et al., 2015)'
_diffrn_ambient_temperature 100(2)
_diffrn_measured_fraction_theta_full 1.000
_diffrn_measured_fraction_theta_max 0.985
_diffrn_measurement_device_type 'SuperNova, Dual, Cu at home/near, Atlas'
_diffrn_radiation_type CuK\a
_diffrn_radiation_wavelength 1.54184
_diffrn_reflns_av_R_equivalents 0.0460
_diffrn_reflns_av_unetI/netI 0.0381
_diffrn_reflns_Laue_measured_fraction_full 1.000
_diffrn_reflns_Laue_measured_fraction_max 0.985
_diffrn_reflns_limit_h_max 18
_diffrn_reflns_limit_h_min -18
_diffrn_reflns_limit_k_max 15
_diffrn_reflns_limit_k_min -13
_diffrn_reflns_limit_l_max 23
_diffrn_reflns_limit_l_min -27
_diffrn_reflns_number 31252
_diffrn_reflns_point_group_measured_fraction_full 1.000
_diffrn_reflns_point_group_measured_fraction_max 0.985
_diffrn_reflns_theta_full 67.684
_diffrn_reflns_theta_max 73.890
_diffrn_reflns_theta_min 3.057
_exptl_absorpt_coefficient_mu 5.769
_exptl_absorpt_correction_T_max 1.000
_exptl_absorpt_correction_T_min 0.590
_exptl_absorpt_correction_type gaussian
_exptl_absorpt_process_details
;
CrysAlisPro 1.171.40.53 (Rigaku Oxford Diffraction, 2019)
Numerical absorption correction based on gaussian integration over
			a multifaceted crystal model
Empirical absorption correction using spherical harmonics,
 implemented in SCALE3 ABSPACK scaling algorithm.
;
_exptl_crystal_colour yellow
_exptl_crystal_colour_primary yellow
_exptl_crystal_density_diffrn 1.378
_exptl_crystal_description trapezoid
_exptl_crystal_F_000 1776
_exptl_crystal_preparation Synthesis
_exptl_crystal_recrystallization_method 'Pentane diffusion in DCM'
_exptl_crystal_size_max 0.119
_exptl_crystal_size_mid 0.085
_exptl_crystal_size_min 0.045
_refine_diff_density_max 1.147
_refine_diff_density_min -1.373
_refine_diff_density_rms 0.068
_refine_ls_extinction_method none
_refine_ls_goodness_of_fit_ref 1.023
_refine_ls_hydrogen_treatment constr
_refine_ls_matrix_type full
_refine_ls_number_parameters 462
_refine_ls_number_reflns 8213
_refine_ls_number_restraints 0
_refine_ls_restrained_S_all 1.023
_refine_ls_R_factor_all 0.0417
_refine_ls_R_factor_gt 0.0338
_refine_ls_shift/su_max 0.002
_refine_ls_shift/su_mean 0.000
_refine_ls_structure_factor_coef Fsqd
_refine_ls_weighting_details 'w=1/[\s^2^(Fo^2^)+(0.0399P)^2^+2.8043P] where P=(Fo^2^+2Fc^2^)/3'
_refine_ls_weighting_scheme calc
_refine_ls_wR_factor_gt 0.0810
_refine_ls_wR_factor_ref 0.0861
_reflns_Friedel_coverage 0.000
_reflns_number_gt 7109
_reflns_number_total 8213
_reflns_threshold_expression 'I > 2\s(I)'
_cod_data_source_file d1dt00030f2.cif
_cod_data_source_block xm-sg-192
_cod_depositor_comments 'Adding full bibliography for 7706695--7706696.cif.'
_cod_database_code 7706696
_shelx_shelxl_version_number 2018/3
_shelx_space_group_comment
;
The symmetry employed for this shelxl refinement is uniquely defined
by the following loop, which should always be used as a source of
symmetry information in preference to the above space-group names.
They are only intended as comments.
;
_shelx_estimated_absorpt_t_max 0.781
_shelx_estimated_absorpt_t_min 0.547
_olex2_refinement_description
;
1. Fixed Uiso
 At 1.2 times of:
  All C(H) groups, All C(H,H) groups
 At 1.5 times of:
  All C(H,H,H) groups
2.a Ternary CH refined with riding coordinates:
 C2(H2), C21(H21), C24(H24), C33(H33), C36(H36)
2.b Secondary CH2 refined with riding coordinates:
 C40(H40A,H40B), C39(H39A,H39B)
2.c Aromatic/amide H refined with riding coordinates:
 C5(H5), C6(H6), C8(H8), C9(H9), C13(H13), C14(H14), C17(H17), C18(H18),
 C19(H19), C29(H29), C30(H30), C31(H31)
2.d Idealised Me refined as rotating group:
 C1(H1A,H1B,H1C), C3(H3A,H3B,H3C), C10(H10A,H10B,H10C), C22(H22A,H22B,H22C),
 C23(H23A,H23B,H23C), C25(H25A,H25B,H25C), C26(H26A,H26B,H26C), C34(H34A,H34B,
 H34C), C35(H35A,H35B,H35C), C37(H37A,H37B,H37C), C38(H38A,H38B,H38C)
;
_olex2_date_sample_data_collection 2020-09-23
_olex2_submission_special_instructions 'No special instructions were received'

loop_
_space_group_symop_operation_xyz
'x, y, z'
'-x, y+1/2, -z+1/2'
'-x, -y, -z'
'x, -y-1/2, z-1/2'

loop_
_atom_site_label
_atom_site_type_symbol
_atom_site_fract_x
_atom_site_fract_y
_atom_site_fract_z
_atom_site_U_iso_or_equiv
_atom_site_adp_type
_atom_site_occupancy
_atom_site_site_symmetry_order
_atom_site_calc_flag
_atom_site_refinement_flags_posn
_atom_site_refinement_flags_adp
_atom_site_refinement_flags_occupancy
_atom_site_disorder_assembly
_atom_site_disorder_group
Ru1 Ru 0.79647(2) 0.48340(2) 0.24137(2) 0.01898(6) Uani 1 1 d . . . . .
O1 O 0.68168(12) 0.57227(13) 0.20150(8) 0.0246(4) Uani 1 1 d . . . . .
O2 O 0.63235(14) 0.69837(16) 0.25742(10) 0.0368(4) Uani 1 1 d . . . . .
O3 O 0.74930(12) 0.58872(13) 0.29865(8) 0.0240(3) Uani 1 1 d . . . . .
N1 N 0.62539(13) 0.33432(15) 0.23009(9) 0.0193(4) Uani 1 1 d . . . . .
N2 N 0.68624(14) 0.36762(15) 0.32478(9) 0.0199(4) Uani 1 1 d . . . . .
C1 C 0.8844(3) 0.3704(5) 0.06434(17) 0.0762(15) Uani 1 1 d . . . . .
H1A H 0.924228 0.429062 0.058605 0.114 Uiso 1 1 calc GR . . . .
H1B H 0.854743 0.341419 0.024073 0.114 Uiso 1 1 calc GR . . . .
H1C H 0.921873 0.316237 0.089245 0.114 Uiso 1 1 calc GR . . . .
C2 C 0.8097(2) 0.4090(3) 0.09754(14) 0.0433(7) Uani 1 1 d . . . . .
H2 H 0.767784 0.348835 0.100431 0.052 Uiso 1 1 calc R . . . .
C3 C 0.7517(2) 0.4948(3) 0.06082(15) 0.0522(9) Uani 1 1 d . . . . .
H3A H 0.709573 0.523766 0.084871 0.078 Uiso 1 1 calc GR . . . .
H3B H 0.715762 0.465841 0.022128 0.078 Uiso 1 1 calc GR . . . .
H3C H 0.792410 0.550197 0.051743 0.078 Uiso 1 1 calc GR . . . .
C4 C 0.85618(18) 0.4404(2) 0.16199(12) 0.0271(5) Uani 1 1 d . . . . .
C5 C 0.88019(18) 0.3649(2) 0.20905(13) 0.0291(5) Uani 1 1 d . . . . .
H5 H 0.866167 0.293544 0.199659 0.035 Uiso 1 1 calc R . . . .
C6 C 0.92495(17) 0.3932(2) 0.27032(13) 0.0282(5) Uani 1 1 d . . . . .
H6 H 0.943201 0.340598 0.300680 0.034 Uiso 1 1 calc R . . . .
C7 C 0.94211(17) 0.4990(2) 0.28586(12) 0.0283(5) Uani 1 1 d . . . . .
C8 C 0.92254(17) 0.5756(2) 0.23826(12) 0.0274(5) Uani 1 1 d . . . . .
H8 H 0.938157 0.646657 0.247442 0.033 Uiso 1 1 calc R . . . .
C9 C 0.88032(17) 0.5463(2) 0.17796(12) 0.0265(5) Uani 1 1 d . . . . .
H9 H 0.867407 0.598353 0.146828 0.032 Uiso 1 1 calc R . . . .
C10 C 0.9796(2) 0.5316(3) 0.35169(13) 0.0432(8) Uani 1 1 d . . . . .
H10A H 0.960147 0.603362 0.357590 0.065 Uiso 1 1 calc GR . . . .
H10B H 1.047277 0.527978 0.360965 0.065 Uiso 1 1 calc GR . . . .
H10C H 0.955672 0.484651 0.379351 0.065 Uiso 1 1 calc GR . . . .
C11 C 0.68387(17) 0.6239(2) 0.25300(12) 0.0255(5) Uani 1 1 d . . . . .
C12 C 0.69978(16) 0.38192(18) 0.26660(11) 0.0195(4) Uani 1 1 d . . . . .
C13 C 0.56518(17) 0.29464(19) 0.26442(11) 0.0228(5) Uani 1 1 d . . . . .
H13 H 0.508370 0.259415 0.249069 0.027 Uiso 1 1 calc R . . . .
C14 C 0.60346(16) 0.31610(18) 0.32353(11) 0.0218(5) Uani 1 1 d . . . . .
H14 H 0.578492 0.299158 0.358172 0.026 Uiso 1 1 calc R . . . .
C15 C 0.60990(17) 0.31489(19) 0.16441(11) 0.0218(5) Uani 1 1 d . . . . .
C16 C 0.55002(17) 0.37999(19) 0.12376(11) 0.0223(5) Uani 1 1 d . . . . .
C17 C 0.53441(18) 0.3565(2) 0.06088(11) 0.0261(5) Uani 1 1 d . . . . .
H17 H 0.495085 0.400215 0.031941 0.031 Uiso 1 1 calc R . . . .
C18 C 0.5754(2) 0.2705(2) 0.04024(12) 0.0306(6) Uani 1 1 d . . . . .
H18 H 0.565155 0.256674 -0.002697 0.037 Uiso 1 1 calc R . . . .
C19 C 0.63139(19) 0.2043(2) 0.08183(12) 0.0279(5) Uani 1 1 d . . . . .
H19 H 0.658054 0.144719 0.067104 0.033 Uiso 1 1 calc R . . . .
C20 C 0.64903(18) 0.22420(19) 0.14495(12) 0.0253(5) Uani 1 1 d . . . . .
C21 C 0.49583(17) 0.46743(19) 0.14577(11) 0.0244(5) Uani 1 1 d . . . . .
H21 H 0.527483 0.485792 0.188967 0.029 Uiso 1 1 calc R . . . .
C22 C 0.39840(18) 0.4270(2) 0.14647(13) 0.0287(5) Uani 1 1 d . . . . .
H22A H 0.366142 0.408737 0.104452 0.043 Uiso 1 1 calc GR . . . .
H22B H 0.363710 0.481524 0.162589 0.043 Uiso 1 1 calc GR . . . .
H22C H 0.403226 0.364981 0.172831 0.043 Uiso 1 1 calc GR . . . .
C23 C 0.48979(19) 0.5660(2) 0.10639(13) 0.0295(5) Uani 1 1 d . . . . .
H23A H 0.551999 0.586494 0.102554 0.044 Uiso 1 1 calc GR . . . .
H23B H 0.462169 0.622590 0.125975 0.044 Uiso 1 1 calc GR . . . .
H23C H 0.451339 0.552121 0.065363 0.044 Uiso 1 1 calc GR . . . .
C24 C 0.7033(2) 0.1460(2) 0.19012(13) 0.0308(6) Uani 1 1 d . . . . .
H24 H 0.731836 0.184434 0.228767 0.037 Uiso 1 1 calc R . . . .
C25 C 0.6380(2) 0.0629(2) 0.20648(14) 0.0380(7) Uani 1 1 d . . . . .
H25A H 0.591176 0.096719 0.224797 0.057 Uiso 1 1 calc GR . . . .
H25B H 0.673621 0.013295 0.236039 0.057 Uiso 1 1 calc GR . . . .
H25C H 0.607630 0.025479 0.169038 0.057 Uiso 1 1 calc GR . . . .
C26 C 0.7812(2) 0.0926(2) 0.16652(15) 0.0401(7) Uani 1 1 d . . . . .
H26A H 0.754624 0.045728 0.132388 0.060 Uiso 1 1 calc GR . . . .
H26B H 0.819802 0.052227 0.199965 0.060 Uiso 1 1 calc GR . . . .
H26C H 0.819199 0.145710 0.152087 0.060 Uiso 1 1 calc GR . . . .
C27 C 0.75031(17) 0.3933(2) 0.38220(11) 0.0234(5) Uani 1 1 d . . . . .
C28 C 0.72933(18) 0.4768(2) 0.41714(11) 0.0256(5) Uani 1 1 d . . . . .
C29 C 0.7931(2) 0.4995(2) 0.47192(13) 0.0357(6) Uani 1 1 d . . . . .
H29 H 0.781828 0.556522 0.496622 0.043 Uiso 1 1 calc R . . . .
C30 C 0.8720(2) 0.4404(3) 0.49064(13) 0.0406(7) Uani 1 1 d . . . . .
H30 H 0.915789 0.459147 0.526993 0.049 Uiso 1 1 calc R . . . .
C31 C 0.8881(2) 0.3541(2) 0.45716(13) 0.0352(6) Uani 1 1 d . . . . .
H31 H 0.941575 0.312540 0.471798 0.042 Uiso 1 1 calc R . . . .
C32 C 0.82698(17) 0.3269(2) 0.40203(11) 0.0255(5) Uani 1 1 d . . . . .
C33 C 0.84098(18) 0.2271(2) 0.36781(12) 0.0276(5) Uani 1 1 d . . . . .
H33 H 0.827606 0.243741 0.322782 0.033 Uiso 1 1 calc R . . . .
C34 C 0.9396(2) 0.1829(2) 0.38546(14) 0.0368(6) Uani 1 1 d . . . . .
H34A H 0.983983 0.237499 0.381000 0.055 Uiso 1 1 calc GR . . . .
H34B H 0.945416 0.124092 0.358328 0.055 Uiso 1 1 calc GR . . . .
H34C H 0.952259 0.158772 0.428326 0.055 Uiso 1 1 calc GR . . . .
C35 C 0.7739(2) 0.1407(2) 0.37757(14) 0.0342(6) Uani 1 1 d . . . . .
H35A H 0.783666 0.124712 0.421631 0.051 Uiso 1 1 calc GR . . . .
H35B H 0.785025 0.077769 0.355136 0.051 Uiso 1 1 calc GR . . . .
H35C H 0.710079 0.164309 0.362178 0.051 Uiso 1 1 calc GR . . . .
C36 C 0.63808(19) 0.5355(2) 0.40150(12) 0.0265(5) Uani 1 1 d . . . . .
H36 H 0.607906 0.520445 0.357562 0.032 Uiso 1 1 calc R . . . .
C37 C 0.5746(2) 0.4945(2) 0.44252(13) 0.0303(6) Uani 1 1 d . . . . .
H37A H 0.602914 0.508878 0.485839 0.045 Uiso 1 1 calc GR . . . .
H37B H 0.566068 0.418989 0.436535 0.045 Uiso 1 1 calc GR . . . .
H37C H 0.514454 0.529530 0.431307 0.045 Uiso 1 1 calc GR . . . .
C38 C 0.6477(2) 0.6539(2) 0.40936(14) 0.0369(6) Uani 1 1 d . . . . .
H38A H 0.586578 0.686537 0.396986 0.055 Uiso 1 1 calc GR . . . .
H38B H 0.688182 0.680696 0.383488 0.055 Uiso 1 1 calc GR . . . .
H38C H 0.674413 0.670412 0.452633 0.055 Uiso 1 1 calc GR . . . .
Cl1 Cl 0.62723(6) 0.82594(7) 0.08605(4) 0.0498(2) Uani 1 1 d . . . . .
Cl2 Cl 0.82768(5) 0.81432(6) 0.12321(4) 0.0484(2) Uani 1 1 d . . . . .
C40 C 0.7214(2) 0.7921(2) 0.14551(13) 0.0340(6) Uani 1 1 d . . . . .
H40A H 0.716747 0.717420 0.156090 0.041 Uiso 1 1 calc R . . . .
H40B H 0.719627 0.834047 0.182634 0.041 Uiso 1 1 calc R . . . .
Cl3 Cl 0.88881(6) 0.86435(7) 0.30433(4) 0.0517(2) Uani 1 1 d . . . . .
Cl4 Cl 0.86491(8) 0.83834(13) 0.43023(5) 0.0896(4) Uani 1 1 d . . . . .
C39 C 0.8215(2) 0.8091(3) 0.35310(16) 0.0432(7) Uani 1 1 d . . . . .
H39A H 0.757326 0.835527 0.340659 0.052 Uiso 1 1 calc R . . . .
H39B H 0.819650 0.732253 0.347765 0.052 Uiso 1 1 calc R . . . .

loop_
_atom_site_aniso_label
_atom_site_aniso_U_11
_atom_site_aniso_U_22
_atom_site_aniso_U_33
_atom_site_aniso_U_23
_atom_site_aniso_U_13
_atom_site_aniso_U_12
Ru1 0.01879(9) 0.02371(10) 0.01505(9) -0.00010(6) 0.00503(6) -0.00101(6)
O1 0.0228(8) 0.0282(9) 0.0230(9) 0.0034(7) 0.0051(7) 0.0014(7)
O2 0.0370(10) 0.0352(10) 0.0423(12) 0.0037(9) 0.0174(9) 0.0101(9)
O3 0.0264(9) 0.0255(8) 0.0213(8) -0.0034(7) 0.0083(7) -0.0003(7)
N1 0.0199(9) 0.0205(9) 0.0178(9) -0.0004(7) 0.0049(8) -0.0006(7)
N2 0.0213(9) 0.0228(9) 0.0158(9) 0.0003(7) 0.0043(8) -0.0014(8)
C1 0.068(3) 0.132(4) 0.0314(19) -0.029(2) 0.0174(18) 0.022(3)
C2 0.0369(16) 0.070(2) 0.0253(14) -0.0126(14) 0.0111(12) -0.0078(15)
C3 0.0368(17) 0.095(3) 0.0227(15) 0.0037(16) 0.0025(13) -0.0055(17)
C4 0.0257(12) 0.0393(14) 0.0205(12) -0.0056(10) 0.0142(10) -0.0023(10)
C5 0.0273(12) 0.0293(13) 0.0349(14) -0.0050(10) 0.0157(11) 0.0030(10)
C6 0.0174(11) 0.0378(14) 0.0314(14) 0.0089(11) 0.0095(10) 0.0076(10)
C7 0.0168(11) 0.0464(15) 0.0221(12) -0.0011(11) 0.0047(9) -0.0047(10)
C8 0.0210(11) 0.0330(13) 0.0312(14) -0.0040(10) 0.0119(10) -0.0077(10)
C9 0.0243(12) 0.0374(13) 0.0223(12) 0.0064(10) 0.0143(10) 0.0000(10)
C10 0.0302(14) 0.074(2) 0.0242(14) -0.0056(14) 0.0037(12) -0.0161(15)
C11 0.0237(11) 0.0274(12) 0.0284(13) 0.0022(10) 0.0121(10) 0.0006(10)
C12 0.0193(11) 0.0231(11) 0.0168(11) 0.0004(8) 0.0052(9) 0.0009(9)
C13 0.0224(11) 0.0243(11) 0.0222(12) -0.0002(9) 0.0064(9) -0.0013(9)
C14 0.0212(11) 0.0238(11) 0.0211(11) 0.0010(9) 0.0061(9) -0.0021(9)
C15 0.0231(11) 0.0248(11) 0.0177(11) -0.0020(9) 0.0049(9) -0.0019(9)
C16 0.0232(11) 0.0239(11) 0.0200(12) -0.0004(9) 0.0048(9) -0.0020(9)
C17 0.0312(13) 0.0273(12) 0.0186(12) -0.0007(9) 0.0030(10) -0.0004(10)
C18 0.0387(14) 0.0347(14) 0.0182(12) -0.0060(10) 0.0060(11) -0.0021(11)
C19 0.0330(13) 0.0265(12) 0.0242(13) -0.0073(10) 0.0062(11) 0.0015(10)
C20 0.0276(12) 0.0250(12) 0.0223(12) -0.0033(9) 0.0038(10) 0.0013(10)
C21 0.0257(12) 0.0270(12) 0.0193(11) -0.0013(9) 0.0024(9) 0.0011(10)
C22 0.0270(13) 0.0308(13) 0.0285(13) 0.0005(10) 0.0068(11) 0.0036(10)
C23 0.0318(13) 0.0273(13) 0.0278(13) 0.0015(10) 0.0032(11) 0.0016(10)
C24 0.0355(14) 0.0279(13) 0.0257(13) -0.0049(10) -0.0003(11) 0.0071(11)
C25 0.0534(18) 0.0303(14) 0.0308(15) 0.0038(11) 0.0104(13) 0.0072(13)
C26 0.0376(16) 0.0351(15) 0.0453(17) -0.0060(13) 0.0040(13) 0.0110(12)
C27 0.0241(12) 0.0303(12) 0.0151(11) 0.0001(9) 0.0028(9) -0.0046(10)
C28 0.0289(12) 0.0304(13) 0.0185(11) -0.0002(9) 0.0073(10) -0.0068(10)
C29 0.0402(16) 0.0436(16) 0.0226(13) -0.0091(11) 0.0056(12) -0.0078(13)
C30 0.0376(16) 0.0597(19) 0.0201(13) -0.0057(13) -0.0035(12) -0.0081(14)
C31 0.0307(14) 0.0489(17) 0.0233(13) 0.0041(12) 0.0003(11) -0.0019(12)
C32 0.0239(12) 0.0342(13) 0.0181(11) 0.0045(10) 0.0039(10) -0.0031(10)
C33 0.0248(12) 0.0327(13) 0.0252(13) 0.0042(10) 0.0053(10) 0.0011(10)
C34 0.0294(14) 0.0439(16) 0.0371(16) 0.0069(12) 0.0072(12) 0.0053(12)
C35 0.0326(14) 0.0308(14) 0.0411(16) 0.0050(12) 0.0120(12) 0.0009(11)
C36 0.0337(13) 0.0293(13) 0.0189(12) -0.0025(9) 0.0111(10) -0.0028(10)
C37 0.0363(14) 0.0306(13) 0.0273(13) -0.0005(10) 0.0143(11) -0.0030(11)
C38 0.0519(17) 0.0289(14) 0.0364(15) -0.0035(11) 0.0240(14) -0.0059(12)
Cl1 0.0411(4) 0.0565(5) 0.0468(4) 0.0178(4) -0.0010(3) 0.0011(3)
Cl2 0.0391(4) 0.0403(4) 0.0709(5) 0.0147(4) 0.0230(4) 0.0057(3)
C40 0.0352(14) 0.0360(14) 0.0328(14) 0.0083(11) 0.0116(12) 0.0044(12)
Cl3 0.0458(4) 0.0569(5) 0.0569(5) -0.0041(4) 0.0212(4) -0.0121(4)
Cl4 0.0695(7) 0.1510(12) 0.0532(6) -0.0296(7) 0.0239(5) -0.0530(8)
C39 0.0369(15) 0.0450(17) 0.0515(19) -0.0136(14) 0.0179(14) -0.0095(13)

loop_
_atom_type_symbol
_atom_type_description
_atom_type_scat_dispersion_real
_atom_type_scat_dispersion_imag
_atom_type_scat_source
C C 0.0181 0.0091 'International Tables Vol C Tables 4.2.6.8 and 6.1.1.4'
H H 0.0000 0.0000 'International Tables Vol C Tables 4.2.6.8 and 6.1.1.4'
Cl Cl 0.3639 0.7018 'International Tables Vol C Tables 4.2.6.8 and 6.1.1.4'
N N 0.0311 0.0180 'International Tables Vol C Tables 4.2.6.8 and 6.1.1.4'
O O 0.0492 0.0322 'International Tables Vol C Tables 4.2.6.8 and 6.1.1.4'
Ru Ru 0.0552 3.2960 'International Tables Vol C Tables 4.2.6.8 and 6.1.1.4'

loop_
_geom_angle_atom_site_label_1
_geom_angle_atom_site_label_2
_geom_angle_atom_site_label_3
_geom_angle
_geom_angle_site_symmetry_1
_geom_angle_site_symmetry_3
_geom_angle_publ_flag
O1 Ru1 O3 63.39(7) . . ?
O1 Ru1 C4 103.27(9) . . ?
O1 Ru1 C5 135.47(9) . . ?
O1 Ru1 C6 171.21(8) . . ?
O1 Ru1 C7 141.39(9) . . ?
O1 Ru1 C8 108.14(9) . . ?
O1 Ru1 C9 92.89(8) . . ?
O1 Ru1 C11 31.67(8) . . ?
O1 Ru1 C12 84.82(8) . . ?
O3 Ru1 C4 153.94(9) . . ?
O3 Ru1 C5 161.11(9) . . ?
O3 Ru1 C6 123.18(9) . . ?
O3 Ru1 C7 95.47(9) . . ?
O3 Ru1 C8 94.18(8) . . ?
O3 Ru1 C9 117.63(9) . . ?
O3 Ru1 C11 31.76(8) . . ?
O3 Ru1 C12 84.05(8) . . ?
C4 Ru1 C8 67.73(10) . . ?
C4 Ru1 C9 37.52(10) . . ?
C4 Ru1 C11 130.82(9) . . ?
C5 Ru1 C4 37.49(10) . . ?
C5 Ru1 C6 38.00(10) . . ?
C5 Ru1 C8 79.38(10) . . ?
C5 Ru1 C9 66.72(10) . . ?
C5 Ru1 C11 166.95(10) . . ?
C6 Ru1 C4 68.31(10) . . ?
C6 Ru1 C8 66.93(10) . . ?
C6 Ru1 C9 78.88(10) . . ?
C6 Ru1 C11 154.21(10) . . ?
C7 Ru1 C4 81.67(10) . . ?
C7 Ru1 C5 68.54(10) . . ?
C7 Ru1 C6 37.50(11) . . ?
C7 Ru1 C8 37.77(10) . . ?
C7 Ru1 C9 67.60(10) . . ?
C7 Ru1 C11 120.25(10) . . ?
C8 Ru1 C9 36.71(10) . . ?
C8 Ru1 C11 101.87(9) . . ?
C9 Ru1 C11 106.46(9) . . ?
C12 Ru1 C4 118.39(9) . . ?
C12 Ru1 C5 97.42(9) . . ?
C12 Ru1 C6 101.24(9) . . ?
C12 Ru1 C7 127.01(10) . . ?
C12 Ru1 C8 164.57(10) . . ?
C12 Ru1 C9 154.43(10) . . ?
C12 Ru1 C11 84.68(8) . . ?
C11 O1 Ru1 92.41(14) . . ?
C11 O3 Ru1 92.23(14) . . ?
C12 N1 C13 111.65(19) . . ?
C12 N1 C15 127.3(2) . . ?
C13 N1 C15 120.77(19) . . ?
C12 N2 C14 111.0(2) . . ?
C12 N2 C27 126.9(2) . . ?
C14 N2 C27 121.99(19) . . ?
C3 C2 C1 110.8(3) . . ?
C4 C2 C1 108.4(3) . . ?
C4 C2 C3 114.0(3) . . ?
C2 C4 Ru1 130.40(19) . . ?
C5 C4 Ru1 70.01(14) . . ?
C5 C4 C2 120.9(3) . . ?
C5 C4 C9 117.2(2) . . ?
C9 C4 Ru1 71.76(13) . . ?
C9 C4 C2 121.9(3) . . ?
C4 C5 Ru1 72.50(14) . . ?
C4 C5 C6 121.6(2) . . ?
C6 C5 Ru1 71.76(14) . . ?
C5 C6 Ru1 70.24(14) . . ?
C7 C6 Ru1 70.42(14) . . ?
C7 C6 C5 120.0(2) . . ?
C6 C7 Ru1 72.08(14) . . ?
C6 C7 C8 118.9(2) . . ?
C6 C7 C10 120.9(3) . . ?
C8 C7 Ru1 72.88(14) . . ?
C8 C7 C10 120.2(3) . . ?
C10 C7 Ru1 125.75(19) . . ?
C7 C8 Ru1 69.35(14) . . ?
C9 C8 Ru1 71.70(14) . . ?
C9 C8 C7 120.2(2) . . ?
C4 C9 Ru1 70.72(13) . . ?
C8 C9 Ru1 71.59(14) . . ?
C8 C9 C4 121.9(2) . . ?
O1 C11 Ru1 55.92(12) . . ?
O1 C11 O3 111.8(2) . . ?
O2 C11 Ru1 175.5(2) . . ?
O2 C11 O1 123.9(2) . . ?
O2 C11 O3 124.3(2) . . ?
O3 C11 Ru1 56.01(12) . . ?
N1 C12 Ru1 128.93(17) . . ?
N1 C12 N2 103.72(19) . . ?
N2 C12 Ru1 125.98(17) . . ?
C14 C13 N1 106.2(2) . . ?
C13 C14 N2 107.4(2) . . ?
C16 C15 N1 119.2(2) . . ?
C16 C15 C20 122.7(2) . . ?
C20 C15 N1 117.8(2) . . ?
C15 C16 C17 117.5(2) . . ?
C15 C16 C21 122.5(2) . . ?
C17 C16 C21 119.8(2) . . ?
C18 C17 C16 121.0(2) . . ?
C17 C18 C19 120.4(2) . . ?
C18 C19 C20 120.8(2) . . ?
C15 C20 C24 122.3(2) . . ?
C19 C20 C15 117.5(2) . . ?
C19 C20 C24 120.1(2) . . ?
C16 C21 C22 108.6(2) . . ?
C16 C21 C23 113.1(2) . . ?
C23 C21 C22 110.3(2) . . ?
C20 C24 C25 110.1(2) . . ?
C20 C24 C26 113.5(2) . . ?
C26 C24 C25 109.5(2) . . ?
C28 C27 N2 118.7(2) . . ?
C28 C27 C32 123.4(2) . . ?
C32 C27 N2 117.8(2) . . ?
C27 C28 C29 116.9(3) . . ?
C27 C28 C36 123.2(2) . . ?
C29 C28 C36 119.6(2) . . ?
C30 C29 C28 121.0(3) . . ?
C29 C30 C31 120.8(3) . . ?
C30 C31 C32 121.0(3) . . ?
C27 C32 C33 122.5(2) . . ?
C31 C32 C27 116.6(2) . . ?
C31 C32 C33 120.8(2) . . ?
C32 C33 C34 114.1(2) . . ?
C32 C33 C35 111.7(2) . . ?
C35 C33 C34 107.9(2) . . ?
C28 C36 C37 109.0(2) . . ?
C28 C36 C38 114.1(2) . . ?
C38 C36 C37 108.9(2) . . ?
Cl1 C40 Cl2 110.96(15) . . ?
Cl4 C39 Cl3 112.46(17) . . ?

loop_
_geom_bond_atom_site_label_1
_geom_bond_atom_site_label_2
_geom_bond_distance
_geom_bond_site_symmetry_2
_geom_bond_publ_flag
Ru1 O1 2.0764(17) . ?
Ru1 O3 2.0783(17) . ?
Ru1 C4 2.211(2) . ?
Ru1 C5 2.179(2) . ?
Ru1 C6 2.198(2) . ?
Ru1 C7 2.177(2) . ?
Ru1 C8 2.223(2) . ?
Ru1 C9 2.225(2) . ?
Ru1 C11 2.505(3) . ?
Ru1 C12 2.099(2) . ?
O1 C11 1.316(3) . ?
O2 C11 1.239(3) . ?
O3 C11 1.320(3) . ?
N1 C12 1.361(3) . ?
N1 C13 1.391(3) . ?
N1 C15 1.449(3) . ?
N2 C12 1.364(3) . ?
N2 C14 1.388(3) . ?
N2 C27 1.452(3) . ?
C1 C2 1.541(5) . ?
C2 C3 1.517(5) . ?
C2 C4 1.502(4) . ?
C4 C5 1.411(4) . ?
C4 C9 1.426(4) . ?
C5 C6 1.425(4) . ?
C6 C7 1.406(4) . ?
C7 C8 1.425(4) . ?
C7 C10 1.506(4) . ?
C8 C9 1.401(4) . ?
C13 C14 1.341(3) . ?
C15 C16 1.395(3) . ?
C15 C20 1.407(3) . ?
C16 C17 1.399(3) . ?
C16 C21 1.520(3) . ?
C17 C18 1.383(4) . ?
C18 C19 1.387(4) . ?
C19 C20 1.394(4) . ?
C20 C24 1.518(4) . ?
C21 C22 1.537(4) . ?
C21 C23 1.527(3) . ?
C24 C25 1.535(4) . ?
C24 C26 1.530(4) . ?
C27 C28 1.397(4) . ?
C27 C32 1.409(4) . ?
C28 C29 1.398(4) . ?
C28 C36 1.519(4) . ?
C29 C30 1.378(5) . ?
C30 C31 1.382(5) . ?
C31 C32 1.399(4) . ?
C32 C33 1.525(4) . ?
C33 C34 1.536(4) . ?
C33 C35 1.535(4) . ?
C36 C37 1.539(3) . ?
C36 C38 1.529(4) . ?
Cl1 C40 1.753(3) . ?
Cl2 C40 1.776(3) . ?
Cl3 C39 1.774(3) . ?
Cl4 C39 1.735(3) . ?
